data_1506240
loop_
_publ_author_name
'Kim, Hyunwoo'
'Yen, Cindy'
'Preston, Philippa'
'Chin, Jik'

_publ_section_title
;
 Substrate-directed stereoselectivity in vicinal diamine-catalyzed
 synthesis of warfarin.
;
_journal_issue 23
_journal_name_full 'Organic letters'
_journal_page_first 5239
_journal_page_last 5242
_journal_paper_doi 10.1021/ol062000v
_journal_volume 8
_journal_year 2006
_chemical_compound_source 'Synthesized by the authors. See text'
_chemical_formula_moiety 'C40 H32 N2'
_chemical_formula_sum 'C40 H32 N2'
_chemical_formula_weight 540.68
_chemical_name_systematic
; 
 ? 
;
_space_group_IT_number 15
_symmetry_cell_setting monoclinic
_symmetry_space_group_name_Hall '-C 2yc'
_symmetry_space_group_name_H-M 'C 1 2/c 1'
_atom_sites_solution_hydrogens geom
_atom_sites_solution_primary direct
_atom_sites_solution_secondary difmap
_audit_creation_method SHELXL-97
_cell_angle_alpha 90.00
_cell_angle_beta 104.949(4)
_cell_angle_gamma 90.00
_cell_formula_units_Z 8
_cell_length_a 36.957(3)
_cell_length_b 9.8273(9)
_cell_length_c 16.7524(17)
_cell_measurement_reflns_used 3830
_cell_measurement_temperature 150(2)
_cell_measurement_theta_max 57.17
_cell_measurement_theta_min 2.48
_cell_volume 5878.3(9)
_computing_cell_refinement 'SMART (Bruker, 2003b)'
_computing_data_collection 'SMART (Bruker, 2003b)'
_computing_data_reduction 'SAINT (Bruker, 2003a)'
_computing_molecular_graphics 'SHELXTL (Bruker, 1997)'
_computing_publication_material 'UdMX (local program)'
_computing_structure_refinement 'SHELXL97 (Sheldrick, 1997)'
_computing_structure_solution 'SHELXS97 (Sheldrick, 1997)'
_diffrn_ambient_temperature 150(2)
_diffrn_detector_area_resol_mean 5.5
_diffrn_measured_fraction_theta_full 0.949
_diffrn_measured_fraction_theta_max 0.949
_diffrn_measurement_device_type 'Bruker Smart 6000'
_diffrn_measurement_method \w
_diffrn_radiation_monochromator 'Montel 200 optics'
_diffrn_radiation_source 'Rotating Anode'
_diffrn_radiation_type CuK\a
_diffrn_radiation_wavelength 1.54178
_diffrn_reflns_av_R_equivalents 0.093
_diffrn_reflns_av_sigmaI/netI 0.1623
_diffrn_reflns_limit_h_max 42
_diffrn_reflns_limit_h_min -43
_diffrn_reflns_limit_k_max 11
_diffrn_reflns_limit_k_min -11
_diffrn_reflns_limit_l_max 19
_diffrn_reflns_limit_l_min -18
_diffrn_reflns_number 38071
_diffrn_reflns_theta_full 68.56
_diffrn_reflns_theta_max 68.56
_diffrn_reflns_theta_min 2.47
_diffrn_standards_decay_% -0.21
_diffrn_standards_interval_time 1440
_diffrn_standards_number 84
_exptl_absorpt_coefficient_mu 0.539
_exptl_absorpt_correction_T_max 1.00000
_exptl_absorpt_correction_T_min 0.2100
_exptl_absorpt_correction_type multi-scan
_exptl_absorpt_process_details 'Sadabs (Sheldrick,2004)'
_exptl_crystal_colour Colorless
_exptl_crystal_density_diffrn 1.222
_exptl_crystal_density_method 'not measured'
_exptl_crystal_description block
_exptl_crystal_F_000 2288
_exptl_crystal_size_max 0.25
_exptl_crystal_size_mid 0.19
_exptl_crystal_size_min 0.08
_refine_diff_density_max 0.327
_refine_diff_density_min -0.240
_refine_diff_density_rms 0.070
_refine_ls_extinction_coef 0.00064(12)
_refine_ls_extinction_expression Fc^*^=kFc[1+0.001xFc^2^\l^3^/sin(2\q)]^-1/4^
_refine_ls_extinction_method SHELXL
_refine_ls_goodness_of_fit_ref 1.019
_refine_ls_hydrogen_treatment constr
_refine_ls_matrix_type full
_refine_ls_number_parameters 380
_refine_ls_number_reflns 5139
_refine_ls_number_restraints 0
_refine_ls_restrained_S_all 1.019
_refine_ls_R_factor_all 0.1834
_refine_ls_R_factor_gt 0.0836
_refine_ls_shift/su_max 0.000
_refine_ls_shift/su_mean 0.000
_refine_ls_structure_factor_coef Fsqd
_refine_ls_weighting_details 'calc w=1/[\s^2^(Fo^2^)+(0.1030P)^2^] where P=(Fo^2^+2Fc^2^)/3'
_refine_ls_weighting_scheme calc
_refine_ls_wR_factor_gt 0.1979
_refine_ls_wR_factor_ref 0.2497
_reflns_number_gt 2243
_reflns_number_total 5139
_reflns_threshold_expression I>2\s(I)
_cod_data_source_file ol062000vsi20060816_094738.cif
_cod_data_source_block lough6
_cod_depositor_comments
;
The following automatic conversions were performed:

'_symmetry_cell_setting' value 'Monoclinic' changed to 'monoclinic'
according to /home/saulius/struct/CIF-dictionaries/cif_core.dic
dictionary named 'cif_core.dic' version 2.4.1 from
2010-06-29.

'_geom_bond_publ_flag' value 'Y' changed to 'y'
according to /home/saulius/struct/CIF-dictionaries/cif_core.dic
dictionary named 'cif_core.dic' version 2.4.1 from 2010-06-29 (47
times).

'_geom_angle_publ_flag' value 'Y' changed to 'y' according
to /home/saulius/struct/CIF-dictionaries/cif_core.dic dictionary
named 'cif_core.dic' version 2.4.1 from 2010-06-29 (62
times).

'_geom_torsion_publ_flag' value 'Y' changed to 'y' according
to /home/saulius/struct/CIF-dictionaries/cif_core.dic dictionary
named 'cif_core.dic' version 2.4.1 from 2010-06-29 (84 times).

Automatic conversion script
Id: cif_fix_values 1715 2011-07-08 13:25:40Z adriana 
;
_cod_original_sg_symbol_H-M C2/c
_cod_database_code 1506240

loop_
_symmetry_equiv_pos_as_xyz
'x, y, z'
'-x, y, -z+1/2'
'x+1/2, y+1/2, z'
'-x+1/2, y+1/2, -z+1/2'
'-x, -y, -z'
'x, -y, z-1/2'
'-x+1/2, -y+1/2, -z'
'x+1/2, -y+1/2, z-1/2'

loop_
_atom_site_label
_atom_site_type_symbol
_atom_site_fract_x
_atom_site_fract_y
_atom_site_fract_z
_atom_site_U_iso_or_equiv
_atom_site_adp_type
_atom_site_occupancy
_atom_site_symmetry_multiplicity
_atom_site_calc_flag
_atom_site_refinement_flags
N1 N 0.07362(10) 0.4050(3) 0.3348(2) 0.0598(10) Uani 1 1 d .
N2 N 0.07027(10) 0.1382(3) 0.2511(2) 0.0604(10) Uani 1 1 d .
C1 C 0.10401(11) 0.3056(4) 0.3507(3) 0.0541(12) Uani 1 1 d .
H1 H 0.1005 0.2388 0.3931 0.065 Uiso 1 1 calc R
C2 C 0.10256(11) 0.2298(4) 0.2684(3) 0.0535(11) Uani 1 1 d .
H2 H 0.0996 0.2974 0.2226 0.064 Uiso 1 1 calc R
C3 C 0.14126(12) 0.3799(4) 0.3828(3) 0.0494(11) Uani 1 1 d .
C4 C 0.14796(13) 0.4946(4) 0.3416(3) 0.0580(12) Uani 1 1 d .
H4 H 0.1291 0.5267 0.2955 0.070 Uiso 1 1 calc R
C5 C 0.18209(16) 0.5648(4) 0.3664(4) 0.0707(14) Uani 1 1 d .
H5 H 0.1865 0.6415 0.3358 0.085 Uiso 1 1 calc R
C6 C 0.20887(15) 0.5235(5) 0.4343(4) 0.0721(15) Uani 1 1 d .
H6 H 0.2317 0.5730 0.4510 0.087 Uiso 1 1 calc R
C7 C 0.20336(13) 0.4090(4) 0.4799(3) 0.0562(12) Uani 1 1 d .
C8 C 0.23077(13) 0.3659(6) 0.5506(3) 0.0705(14) Uani 1 1 d .
H8 H 0.2533 0.4167 0.5685 0.085 Uiso 1 1 calc R
C9 C 0.22572(14) 0.2533(6) 0.5939(3) 0.0713(14) Uani 1 1 d .
H9 H 0.2444 0.2260 0.6417 0.086 Uiso 1 1 calc R
C10 C 0.19276(13) 0.1789(5) 0.5670(3) 0.0604(12) Uani 1 1 d .
H10 H 0.1892 0.1001 0.5969 0.072 Uiso 1 1 calc R
C11 C 0.16552(12) 0.2154(4) 0.4993(3) 0.0514(11) Uani 1 1 d .
H11 H 0.1437 0.1607 0.4821 0.062 Uiso 1 1 calc R
C12 C 0.16921(11) 0.3349(4) 0.4533(3) 0.0477(11) Uani 1 1 d .
C13 C 0.04800(11) 0.3903(4) 0.3716(3) 0.0480(11) Uani 1 1 d .
H13 H 0.0495 0.3166 0.4089 0.058 Uiso 1 1 calc R
C14 C 0.01639(11) 0.4830(4) 0.3583(3) 0.0526(11) Uani 1 1 d .
H14 H 0.0156 0.5563 0.3209 0.063 Uiso 1 1 calc R
C15 C -0.01133(11) 0.4727(4) 0.3944(3) 0.0502(11) Uani 1 1 d .
H15 H -0.0091 0.4018 0.4339 0.060 Uiso 1 1 calc R
C16 C -0.04498(11) 0.5567(4) 0.3812(3) 0.0477(11) Uani 1 1 d .
C17 C -0.05049(12) 0.6710(4) 0.3300(3) 0.0560(12) Uani 1 1 d .
H17 H -0.0316 0.6963 0.3038 0.067 Uiso 1 1 calc R
C18 C -0.08285(13) 0.7487(4) 0.3164(3) 0.0611(12) Uani 1 1 d .
H18 H -0.0859 0.8262 0.2814 0.073 Uiso 1 1 calc R
C19 C -0.11044(13) 0.7128(5) 0.3540(3) 0.0617(13) Uani 1 1 d .
H19 H -0.1329 0.7646 0.3443 0.074 Uiso 1 1 calc R
C20 C -0.10547(12) 0.6017(5) 0.4054(3) 0.0615(13) Uani 1 1 d .
H20 H -0.1244 0.5777 0.4320 0.074 Uiso 1 1 calc R
C21 C -0.07302(12) 0.5242(4) 0.4188(3) 0.0575(12) Uani 1 1 d .
H21 H -0.0700 0.4475 0.4545 0.069 Uiso 1 1 calc R
C22 C 0.13735(11) 0.1461(4) 0.2743(2) 0.0455(10) Uani 1 1 d .
C23 C 0.14181(12) 0.0271(4) 0.3199(3) 0.0576(12) Uani 1 1 d .
H23 H 0.1232 0.0027 0.3471 0.069 Uiso 1 1 calc R
C24 C 0.17222(16) -0.0575(5) 0.3272(3) 0.0744(15) Uani 1 1 d .
H24 H 0.1749 -0.1362 0.3612 0.089 Uiso 1 1 calc R
C25 C 0.19835(15) -0.0280(5) 0.2857(3) 0.0757(16) Uani 1 1 d .
H25 H 0.2186 -0.0891 0.2886 0.091 Uiso 1 1 calc R
C26 C 0.19596(12) 0.0915(5) 0.2384(3) 0.0594(13) Uani 1 1 d .
C27 C 0.22263(14) 0.1233(6) 0.1945(4) 0.0784(16) Uani 1 1 d .
H27 H 0.2429 0.0625 0.1969 0.094 Uiso 1 1 calc R
C28 C 0.22011(14) 0.2388(6) 0.1490(3) 0.0755(15) Uani 1 1 d .
H28 H 0.2384 0.2581 0.1197 0.091 Uiso 1 1 calc R
C29 C 0.19055(13) 0.3293(5) 0.1452(3) 0.0681(13) Uani 1 1 d .
H29 H 0.1890 0.4105 0.1138 0.082 Uiso 1 1 calc R
C30 C 0.16398(12) 0.3022(4) 0.1861(3) 0.0588(12) Uani 1 1 d .
H30 H 0.1443 0.3657 0.1834 0.071 Uiso 1 1 calc R
C31 C 0.16502(11) 0.1808(4) 0.2328(3) 0.0501(11) Uani 1 1 d .
C32 C 0.04742(12) 0.1425(4) 0.1801(3) 0.0520(11) Uani 1 1 d .
H32 H 0.0512 0.2071 0.1408 0.062 Uiso 1 1 calc R
C33 C 0.01561(12) 0.0503(4) 0.1578(3) 0.0559(12) Uani 1 1 d .
H33 H 0.0143 -0.0185 0.1968 0.067 Uiso 1 1 calc R
C34 C -0.01125(12) 0.0527(4) 0.0897(3) 0.0532(11) Uani 1 1 d .
H34 H -0.0089 0.1195 0.0503 0.064 Uiso 1 1 calc R
C35 C -0.04452(12) -0.0340(4) 0.0661(3) 0.0504(11) Uani 1 1 d .
C36 C -0.04967(12) -0.1469(4) 0.1128(3) 0.0574(12) Uani 1 1 d .
H36 H -0.0309 -0.1697 0.1614 0.069 Uiso 1 1 calc R
C37 C -0.08136(14) -0.2254(4) 0.0896(3) 0.0663(13) Uani 1 1 d .
H37 H -0.0841 -0.3019 0.1222 0.080 Uiso 1 1 calc R
C38 C -0.10943(14) -0.1950(5) 0.0196(3) 0.0677(13) Uani 1 1 d .
H38 H -0.1313 -0.2499 0.0039 0.081 Uiso 1 1 calc R
C39 C -0.10502(14) -0.0833(5) -0.0269(3) 0.0699(14) Uani 1 1 d .
H39 H -0.1241 -0.0599 -0.0747 0.084 Uiso 1 1 calc R
C40 C -0.07260(13) -0.0047(4) -0.0037(3) 0.0604(12) Uani 1 1 d .
H40 H -0.0698 0.0711 -0.0368 0.072 Uiso 1 1 calc R

loop_
_atom_site_aniso_label
_atom_site_aniso_U_11
_atom_site_aniso_U_22
_atom_site_aniso_U_33
_atom_site_aniso_U_23
_atom_site_aniso_U_13
_atom_site_aniso_U_12
N1 0.051(2) 0.060(2) 0.073(3) 0.0188(19) 0.025(2) 0.0149(18)
N2 0.050(2) 0.063(2) 0.064(3) 0.018(2) 0.006(2) -0.0058(19)
C1 0.051(3) 0.057(3) 0.058(3) 0.017(2) 0.020(2) 0.018(2)
C2 0.046(3) 0.061(3) 0.055(3) 0.016(2) 0.014(2) -0.002(2)
C3 0.050(3) 0.044(2) 0.060(3) 0.008(2) 0.025(2) 0.008(2)
C4 0.068(3) 0.042(2) 0.073(3) 0.012(2) 0.032(3) 0.009(2)
C5 0.090(4) 0.041(3) 0.093(4) 0.002(3) 0.045(3) -0.003(3)
C6 0.077(4) 0.056(3) 0.094(4) -0.016(3) 0.041(3) -0.017(3)
C7 0.059(3) 0.056(3) 0.058(3) -0.013(2) 0.023(3) -0.001(2)
C8 0.058(3) 0.083(4) 0.067(4) -0.026(3) 0.011(3) -0.005(3)
C9 0.065(4) 0.082(4) 0.063(3) -0.011(3) 0.010(3) 0.013(3)
C10 0.055(3) 0.067(3) 0.058(3) 0.007(2) 0.011(3) 0.008(3)
C11 0.056(3) 0.048(2) 0.054(3) -0.001(2) 0.019(2) 0.003(2)
C12 0.047(3) 0.044(2) 0.057(3) -0.004(2) 0.022(2) 0.004(2)
C13 0.043(3) 0.046(2) 0.053(3) 0.005(2) 0.008(2) 0.004(2)
C14 0.049(3) 0.050(2) 0.058(3) 0.004(2) 0.013(2) 0.002(2)
C15 0.052(3) 0.045(2) 0.053(3) 0.001(2) 0.012(2) 0.001(2)
C16 0.042(3) 0.051(3) 0.048(3) -0.013(2) 0.007(2) -0.004(2)
C17 0.058(3) 0.058(3) 0.056(3) -0.002(2) 0.022(2) 0.008(2)
C18 0.065(3) 0.060(3) 0.058(3) -0.014(2) 0.014(3) 0.006(2)
C19 0.052(3) 0.066(3) 0.064(3) -0.023(3) 0.011(3) 0.005(2)
C20 0.050(3) 0.070(3) 0.069(3) -0.019(3) 0.024(3) -0.004(3)
C21 0.058(3) 0.058(3) 0.058(3) -0.013(2) 0.018(3) -0.005(2)
C22 0.050(3) 0.040(2) 0.044(3) 0.0020(19) 0.008(2) 0.000(2)
C23 0.065(3) 0.043(2) 0.059(3) 0.002(2) 0.005(2) 0.001(2)
C24 0.095(4) 0.050(3) 0.067(4) -0.003(2) 0.001(3) 0.012(3)
C25 0.078(4) 0.056(3) 0.077(4) -0.019(3) -0.008(3) 0.025(3)
C26 0.048(3) 0.061(3) 0.063(3) -0.026(2) 0.004(3) 0.006(2)
C27 0.056(3) 0.089(4) 0.090(4) -0.045(3) 0.017(3) -0.003(3)
C28 0.060(3) 0.085(4) 0.087(4) -0.035(3) 0.029(3) -0.022(3)
C29 0.069(3) 0.072(3) 0.068(3) -0.013(3) 0.026(3) -0.020(3)
C30 0.064(3) 0.058(3) 0.059(3) -0.007(2) 0.024(3) -0.004(2)
C31 0.051(3) 0.047(2) 0.050(3) -0.010(2) 0.007(2) -0.003(2)
C32 0.046(3) 0.051(3) 0.061(3) 0.005(2) 0.018(3) 0.004(2)
C33 0.047(3) 0.056(3) 0.063(3) 0.014(2) 0.010(3) 0.005(2)
C34 0.060(3) 0.047(2) 0.055(3) 0.005(2) 0.018(3) 0.011(2)
C35 0.048(3) 0.049(3) 0.052(3) -0.007(2) 0.010(2) 0.006(2)
C36 0.058(3) 0.057(3) 0.053(3) -0.004(2) 0.007(2) 0.000(2)
C37 0.068(3) 0.055(3) 0.075(4) -0.008(3) 0.017(3) -0.002(3)
C38 0.060(3) 0.066(3) 0.075(4) -0.022(3) 0.012(3) 0.003(3)
C39 0.061(3) 0.082(4) 0.057(3) -0.020(3) -0.003(3) 0.014(3)
C40 0.066(3) 0.055(3) 0.058(3) -0.004(2) 0.012(3) 0.009(3)

loop_
_atom_type_symbol
_atom_type_description
_atom_type_scat_dispersion_real
_atom_type_scat_dispersion_imag
_atom_type_scat_source
C C 0.0181 0.0000 'International Tables Vol C Tables 4.2.6.8 and 6.1.1.4'
H H 0.0000 0.0000 'International Tables Vol C Tables 4.2.6.8 and 6.1.1.4'
N N 0.0311 0.0000 'International Tables Vol C Tables 4.2.6.8 and 6.1.1.4'

loop_
_geom_angle_atom_site_label_1
_geom_angle_atom_site_label_2
_geom_angle_atom_site_label_3
_geom_angle
_geom_angle_publ_flag
C13 N1 C1 118.2(3) y
C32 N2 C2 118.5(4) y
N1 C1 C3 109.0(3) y
N1 C1 C2 108.1(3) y
C3 C1 C2 111.3(3) y
N1 C1 H1 109.5 ?
C3 C1 H1 109.5 ?
C2 C1 H1 109.5 ?
N2 C2 C22 108.4(3) y
N2 C2 C1 108.1(3) y
C22 C2 C1 111.7(3) y
N2 C2 H2 109.5 ?
C22 C2 H2 109.5 ?
C1 C2 H2 109.5 ?
C4 C3 C12 119.0(4) y
C4 C3 C1 118.5(4) y
C12 C3 C1 122.6(3) y
C3 C4 C5 121.2(4) y
C3 C4 H4 119.4 ?
C5 C4 H4 119.4 ?
C6 C5 C4 120.4(4) y
C6 C5 H5 119.8 ?
C4 C5 H5 119.8 ?
C5 C6 C7 121.1(5) y
C5 C6 H6 119.5 ?
C7 C6 H6 119.5 ?
C6 C7 C8 121.6(5) y
C6 C7 C12 118.7(5) y
C8 C7 C12 119.7(4) y
C9 C8 C7 121.6(5) y
C9 C8 H8 119.2 ?
C7 C8 H8 119.2 ?
C8 C9 C10 118.9(5) y
C8 C9 H9 120.6 ?
C10 C9 H9 120.6 ?
C11 C10 C9 122.1(5) y
C11 C10 H10 119 ?
C9 C10 H10 119 ?
C10 C11 C12 120.9(4) y
C10 C11 H11 119.5 ?
C12 C11 H11 119.5 ?
C3 C12 C7 119.7(4) y
C3 C12 C11 123.5(4) y
C7 C12 C11 116.8(4) y
N1 C13 C14 121.9(4) y
N1 C13 H13 119.1 ?
C14 C13 H13 119.1 ?
C15 C14 C13 124.8(4) y
C15 C14 H14 117.6 ?
C13 C14 H14 117.6 ?
C14 C15 C16 128.1(4) y
C14 C15 H15 115.9 ?
C16 C15 H15 115.9 ?
C21 C16 C17 117.3(4) y
C21 C16 C15 120.6(4) y
C17 C16 C15 122.1(4) y
C18 C17 C16 121.8(4) y
C18 C17 H17 119.1 ?
C16 C17 H17 119.1 ?
C19 C18 C17 119.6(4) y
C19 C18 H18 120.2 ?
C17 C18 H18 120.2 ?
C20 C19 C18 119.7(4) y
C20 C19 H19 120.1 ?
C18 C19 H19 120.1 ?
C19 C20 C21 120.5(4) y
C19 C20 H20 119.7 ?
C21 C20 H20 119.7 ?
C16 C21 C20 121.1(4) y
C16 C21 H21 119.5 ?
C20 C21 H21 119.5 ?
C23 C22 C31 118.4(4) y
C23 C22 C2 118.4(4) y
C31 C22 C2 123.2(3) y
C24 C23 C22 122.5(5) y
C24 C23 H23 118.7 ?
C22 C23 H23 118.7 ?
C25 C24 C23 119.7(5) y
C25 C24 H24 120.1 ?
C23 C24 H24 120.1 ?
C24 C25 C26 121.1(5) y
C24 C25 H25 119.4 ?
C26 C25 H25 119.4 ?
C25 C26 C27 121.9(5) y
C25 C26 C31 119.0(5) y
C27 C26 C31 119.1(5) y
C28 C27 C26 121.5(5) y
C28 C27 H27 119.2 ?
C26 C27 H27 119.2 ?
C27 C28 C29 119.8(5) y
C27 C28 H28 120.1 ?
C29 C28 H28 120.1 ?
C30 C29 C28 120.7(5) y
C30 C29 H29 119.6 ?
C28 C29 H29 119.6 ?
C29 C30 C31 121.4(4) y
C29 C30 H30 119.3 ?
C31 C30 H30 119.3 ?
C22 C31 C30 123.4(4) y
C22 C31 C26 119.1(4) y
C30 C31 C26 117.4(4) y
N2 C32 C33 121.2(4) y
N2 C32 H32 119.4 ?
C33 C32 H32 119.4 ?
C34 C33 C32 126.5(4) y
C34 C33 H33 116.8 ?
C32 C33 H33 116.8 ?
C33 C34 C35 128.5(4) y
C33 C34 H34 115.8 ?
C35 C34 H34 115.8 ?
C40 C35 C36 117.3(4) y
C40 C35 C34 120.3(4) y
C36 C35 C34 122.4(4) y
C37 C36 C35 121.1(4) y
C37 C36 H36 119.5 ?
C35 C36 H36 119.5 ?
C36 C37 C38 121.2(5) y
C36 C37 H37 119.4 ?
C38 C37 H37 119.4 ?
C39 C38 C37 118.5(5) y
C39 C38 H38 120.7 ?
C37 C38 H38 120.7 ?
C38 C39 C40 120.1(5) y
C38 C39 H39 119.9 ?
C40 C39 H39 119.9 ?
C35 C40 C39 121.7(4) y
C35 C40 H40 119.1 ?
C39 C40 H40 119.1 ?

loop_
_geom_bond_atom_site_label_1
_geom_bond_atom_site_label_2
_geom_bond_distance
_geom_bond_publ_flag
N1 C13 1.264(5) y
N1 C1 1.460(5) y
N2 C32 1.270(5) y
N2 C2 1.463(5) y
C1 C3 1.528(6) y
C1 C2 1.555(6) y
C1 H1 1 ?
C2 C22 1.508(5) y
C2 H2 1 ?
C3 C4 1.377(5) y
C3 C12 1.424(5) y
C4 C5 1.403(6) y
C4 H4 0.95 ?
C5 C6 1.362(6) y
C5 H5 0.95 ?
C6 C7 1.404(6) y
C6 H6 0.95 ?
C7 C8 1.411(6) y
C7 C12 1.425(6) y
C8 C9 1.363(6) y
C8 H8 0.95 ?
C9 C10 1.392(6) y
C9 H9 0.95 ?
C10 C11 1.356(6) y
C10 H10 0.95 ?
C11 C12 1.431(5) y
C11 H11 0.95 ?
C13 C14 1.452(5) y
C13 H13 0.95 ?
C14 C15 1.321(5) y
C14 H14 0.95 ?
C15 C16 1.461(5) y
C15 H15 0.95 ?
C16 C21 1.383(5) y
C16 C17 1.395(6) y
C17 C18 1.387(5) y
C17 H17 0.95 ?
C18 C19 1.375(6) y
C18 H18 0.95 ?
C19 C20 1.373(6) y
C19 H19 0.95 ?
C20 C21 1.389(6) y
C20 H20 0.95 ?
C21 H21 0.95 ?
C22 C23 1.383(5) y
C22 C31 1.418(5) y
C23 C24 1.378(6) y
C23 H23 0.95 ?
C24 C25 1.359(7) y
C24 H24 0.95 ?
C25 C26 1.406(7) y
C25 H25 0.95 ?
C26 C27 1.409(7) y
C26 C31 1.425(6) y
C27 C28 1.358(7) y
C27 H27 0.95 ?
C28 C29 1.397(6) y
C28 H28 0.95 ?
C29 C30 1.360(6) y
C29 H29 0.95 ?
C30 C31 1.422(6) y
C30 H30 0.95 ?
C32 C33 1.455(6) y
C32 H32 0.95 ?
C33 C34 1.305(5) y
C33 H33 0.95 ?
C34 C35 1.464(6) y
C34 H34 0.95 ?
C35 C40 1.378(5) y
C35 C36 1.399(6) y
C36 C37 1.372(6) y
C36 H36 0.95 ?
C37 C38 1.383(6) y
C37 H37 0.95 ?
C38 C39 1.380(7) y
C38 H38 0.95 ?
C39 C40 1.394(6) y
C39 H39 0.95 ?
C40 H40 0.95 ?

loop_
_geom_torsion_atom_site_label_1
_geom_torsion_atom_site_label_2
_geom_torsion_atom_site_label_3
_geom_torsion_atom_site_label_4
_geom_torsion
_geom_torsion_publ_flag
C13 N1 C1 C3 -122.6(4) y
C13 N1 C1 C2 116.3(4) y
C32 N2 C2 C22 -109.5(4) y
C32 N2 C2 C1 129.3(4) y
N1 C1 C2 N2 -72.6(4) y
C3 C1 C2 N2 167.8(3) y
N1 C1 C2 C22 168.3(3) y
C3 C1 C2 C22 48.7(4) y
N1 C1 C3 C4 -47.3(5) y
C2 C1 C3 C4 71.8(4) y
N1 C1 C3 C12 132.9(4) y
C2 C1 C3 C12 -108.0(4) y
C12 C3 C4 C5 1.9(6) y
C1 C3 C4 C5 -178.0(4) y
C3 C4 C5 C6 -2.6(7) y
C4 C5 C6 C7 1.2(7) y
C5 C6 C7 C8 -179.5(4) y
C5 C6 C7 C12 0.8(6) y
C6 C7 C8 C9 -178.7(4) y
C12 C7 C8 C9 1.1(6) y
C7 C8 C9 C10 0.4(7) y
C8 C9 C10 C11 -0.3(7) y
C9 C10 C11 C12 -1.4(6) y
C4 C3 C12 C7 0.1(5) y
C1 C3 C12 C7 179.9(3) y
C4 C3 C12 C11 -178.3(4) y
C1 C3 C12 C11 1.5(6) y
C6 C7 C12 C3 -1.4(6) y
C8 C7 C12 C3 178.8(4) y
C6 C7 C12 C11 177.1(4) y
C8 C7 C12 C11 -2.6(5) y
C10 C11 C12 C3 -178.7(4) y
C10 C11 C12 C7 2.8(5) y
C1 N1 C13 C14 -178.9(4) y
N1 C13 C14 C15 179.6(4) y
C13 C14 C15 C16 -176.4(4) y
C14 C15 C16 C21 174.0(4) y
C14 C15 C16 C17 -5.3(7) y
C21 C16 C17 C18 -0.6(6) y
C15 C16 C17 C18 178.7(4) y
C16 C17 C18 C19 -0.1(6) y
C17 C18 C19 C20 0.9(6) y
C18 C19 C20 C21 -1.0(6) y
C17 C16 C21 C20 0.6(6) y
C15 C16 C21 C20 -178.7(4) y
C19 C20 C21 C16 0.1(6) y
N2 C2 C22 C23 -45.4(5) y
C1 C2 C22 C23 73.5(4) y
N2 C2 C22 C31 132.1(4) y
C1 C2 C22 C31 -108.9(4) y
C31 C22 C23 C24 0.9(6) y
C2 C22 C23 C24 178.5(4) y
C22 C23 C24 C25 -3.0(7) y
C23 C24 C25 C26 3.3(7) y
C24 C25 C26 C27 -179.5(4) y
C24 C25 C26 C31 -1.5(7) y
C25 C26 C27 C28 179.9(4) y
C31 C26 C27 C28 1.9(6) y
C26 C27 C28 C29 0.2(7) y
C27 C28 C29 C30 -0.7(7) y
C28 C29 C30 C31 -0.9(7) y
C23 C22 C31 C30 -178.2(4) y
C2 C22 C31 C30 4.2(6) y
C23 C22 C31 C26 0.9(6) y
C2 C22 C31 C26 -176.6(4) y
C29 C30 C31 C22 -177.9(4) y
C29 C30 C31 C26 2.9(6) y
C25 C26 C31 C22 -0.6(6) y
C27 C26 C31 C22 177.5(4) y
C25 C26 C31 C30 178.6(4) y
C27 C26 C31 C30 -3.4(6) y
C2 N2 C32 C33 177.4(3) y
N2 C32 C33 C34 173.9(4) y
C32 C33 C34 C35 -177.2(4) y
C33 C34 C35 C40 171.0(4) y
C33 C34 C35 C36 -7.8(7) y
C40 C35 C36 C37 0.3(6) y
C34 C35 C36 C37 179.2(4) y
C35 C36 C37 C38 -0.5(6) y
C36 C37 C38 C39 -0.1(6) y
C37 C38 C39 C40 0.8(6) y
C36 C35 C40 C39 0.4(6) y
C34 C35 C40 C39 -178.5(4) y
C38 C39 C40 C35 -1.0(7) y
